data_4123264
loop_
_publ_author_name
'Pati, Kamalkishore'
'Dos Passos Gomes, Gabriel'
'Harris, Trevor'
'Hughes, Audrey'
'Phan, Hoa'
'Banerjee, Tanmay'
'Hanson, Kenneth'
'Alabugin, Igor V.'

_publ_section_title
;
 Traceless Directing Groups in Radical Cascades: From Oligoalkynes to
 Fused Helicenes without Tethered Initiators.
;
_journal_issue 3
_journal_name_full 'Journal of the American Chemical Society'
_journal_page_first 1165
_journal_page_last 1180
_journal_paper_doi 10.1021/ja510563d
_journal_volume 137
_journal_year 2015
_chemical_formula_moiety 'C35 H41 F Sn'
_chemical_formula_sum 'C35 H41 F Sn'
_chemical_formula_weight 599.37
_chemical_name_systematic
; 
 ? 
;
_space_group_IT_number 2
_space_group_name_Hall '-P 1'
_symmetry_cell_setting triclinic
_symmetry_space_group_name_Hall '-P 1'
_symmetry_space_group_name_H-M 'P -1'
_atom_sites_solution_hydrogens geom
_atom_sites_solution_primary direct
_atom_sites_solution_secondary difmap
_audit_creation_method SHELXL-97
_cell_angle_alpha 106.8280(10)
_cell_angle_beta 97.9750(10)
_cell_angle_gamma 110.0090(10)
_cell_formula_units_Z 2
_cell_length_a 10.2472(9)
_cell_length_b 10.9518(10)
_cell_length_c 15.1137(13)
_cell_measurement_temperature 100(2)
_cell_volume 1471.2(2)
_computing_cell_refinement 'Saint V8.27(Bruker AXS, 2011)'
_computing_data_collection 'Apex2 V2012.12-0(Bruker AXS, 2012'
_computing_data_reduction 'Saint V8.27(Bruker AXS, 2011)'
_computing_molecular_graphics 'X-Seed (Barbour, 2001)'
_computing_publication_material 'SHELXL-97 (Sheldrick, 1997)'
_computing_structure_refinement 'SHELXL-97 (Sheldrick, 1997)'
_computing_structure_solution 'SHELXS-97 (Sheldrick, 1990)'
_diffrn_ambient_temperature 100(2)
_diffrn_measured_fraction_theta_full 0.996
_diffrn_measured_fraction_theta_max 0.996
_diffrn_measurement_device_type 'Bruker D8 Quest-photon 100 detector'
_diffrn_measurement_method 'profile data from \w scans'
_diffrn_radiation_monochromator graphite
_diffrn_radiation_source 'fine-focus sealed tube'
_diffrn_radiation_type MoK\a
_diffrn_radiation_wavelength 0.71073
_diffrn_reflns_av_R_equivalents 0.0121
_diffrn_reflns_av_sigmaI/netI 0.0176
_diffrn_reflns_limit_h_max 13
_diffrn_reflns_limit_h_min -13
_diffrn_reflns_limit_k_max 14
_diffrn_reflns_limit_k_min -14
_diffrn_reflns_limit_l_max 15
_diffrn_reflns_limit_l_min -20
_diffrn_reflns_number 12014
_diffrn_reflns_theta_full 27.17
_diffrn_reflns_theta_max 27.17
_diffrn_reflns_theta_min 2.10
_exptl_absorpt_coefficient_mu 0.896
_exptl_absorpt_correction_T_max 0.9001
_exptl_absorpt_correction_T_min 0.6155
_exptl_absorpt_correction_type empirical
_exptl_absorpt_process_details 'SADABS v2012/1(Bruker, 2012)'
_exptl_crystal_colour colorless
_exptl_crystal_density_diffrn 1.353
_exptl_crystal_density_method 'not measured'
_exptl_crystal_description block
_exptl_crystal_F_000 620
_exptl_crystal_size_max 0.60
_exptl_crystal_size_mid 0.15
_exptl_crystal_size_min 0.12
_refine_diff_density_max 0.903
_refine_diff_density_min -0.384
_refine_diff_density_rms 0.060
_refine_ls_extinction_method none
_refine_ls_goodness_of_fit_ref 1.047
_refine_ls_hydrogen_treatment mixed
_refine_ls_matrix_type full
_refine_ls_number_parameters 337
_refine_ls_number_reflns 6506
_refine_ls_number_restraints 0
_refine_ls_restrained_S_all 1.047
_refine_ls_R_factor_all 0.0209
_refine_ls_R_factor_gt 0.0202
_refine_ls_shift/su_max 0.003
_refine_ls_shift/su_mean 0.000
_refine_ls_structure_factor_coef Fsqd
_refine_ls_weighting_details 'calc w=1/[\s^2^(Fo^2^)+(0.0293P)^2^+0.8246P] where P=(Fo^2^+2Fc^2^)/3'
_refine_ls_weighting_scheme calc
_refine_ls_wR_factor_gt 0.0527
_refine_ls_wR_factor_ref 0.0532
_reflns_number_gt 6294
_reflns_number_total 6506
_reflns_threshold_expression >2sigma(I)
_cod_data_source_file ja510563d_si_004.cif
_cod_data_source_block
;
;
_cod_depositor_comments
;
The following automatic conversions were performed:
'__symmetry_cell_setting' tag replaced with '_symmetry_cell_setting'.

Automatic conversion script
Id: cif_correct_tags 1440 2010-10-19 06:21:57Z saulius 

 Adding full bibliography for 4123261--4123264.cif.
;
_cod_database_code 4123264

loop_
_symmetry_equiv_pos_as_xyz
'x, y, z'
'-x, -y, -z'

loop_
_atom_site_label
_atom_site_type_symbol
_atom_site_fract_x
_atom_site_fract_y
_atom_site_fract_z
_atom_site_U_iso_or_equiv
_atom_site_adp_type
_atom_site_occupancy
_atom_site_symmetry_multiplicity
_atom_site_calc_flag
_atom_site_refinement_flags
Sn1 Sn 0.742649(10) 0.574710(9) 0.221218(7) 0.01420(4) Uani 1 1 d .
F1 F 0.50233(10) -0.08755(10) 0.28238(8) 0.0281(2) Uani 1 1 d .
C8 C 0.91949(15) 0.54827(15) 0.29890(10) 0.0142(3) Uani 1 1 d .
C7 C 1.05469(15) 0.65586(15) 0.32738(10) 0.0153(3) Uani 1 1 d .
H7 H 1.0658 0.7328 0.3076 0.018 Uiso 1 1 calc R
C6 C 1.17797(15) 0.65700(15) 0.38486(10) 0.0142(3) Uani 1 1 d .
C1 C 1.31583(16) 0.76884(15) 0.41228(11) 0.0183(3) Uani 1 1 d .
H1 H 1.3275 0.8435 0.3898 0.022 Uiso 1 1 calc R
C2 C 1.43175(16) 0.77045(16) 0.47051(12) 0.0209(3) Uani 1 1 d .
H2 H 1.5228 0.8460 0.4879 0.025 Uiso 1 1 calc R
C3 C 1.41734(16) 0.66101(16) 0.50494(11) 0.0198(3) Uani 1 1 d .
H3 H 1.4982 0.6638 0.5461 0.024 Uiso 1 1 calc R
C4 C 1.28638(16) 0.55034(15) 0.47898(11) 0.0167(3) Uani 1 1 d .
H4 H 1.2775 0.4766 0.5020 0.020 Uiso 1 1 calc R
C5 C 1.16391(15) 0.54501(14) 0.41804(10) 0.0133(3) Uani 1 1 d .
C10 C 1.02624(15) 0.43338(14) 0.38759(10) 0.0132(3) Uani 1 1 d .
C9 C 0.90897(15) 0.43338(14) 0.32871(10) 0.0131(3) Uani 1 1 d .
C11 C 0.78499(15) 0.30014(14) 0.30724(10) 0.0144(3) Uani 1 1 d .
C16 C 0.82798(15) 0.22422(15) 0.35681(10) 0.0144(3) Uani 1 1 d .
C15 C 0.73488(16) 0.09347(15) 0.34968(11) 0.0178(3) Uani 1 1 d .
H15 H 0.7642 0.0424 0.3835 0.021 Uiso 1 1 calc R
C14 C 0.59683(16) 0.04086(15) 0.29074(12) 0.0196(3) Uani 1 1 d .
C13 C 0.55023(16) 0.11069(16) 0.23956(11) 0.0201(3) Uani 1 1 d .
H13 H 0.4550 0.0698 0.1992 0.024 Uiso 1 1 calc R
C12 C 0.64556(16) 0.24264(15) 0.24804(11) 0.0180(3) Uani 1 1 d .
H12 H 0.6156 0.2928 0.2137 0.022 Uiso 1 1 calc R
C17 C 0.98551(15) 0.30361(14) 0.41318(10) 0.0135(3) Uani 1 1 d .
H17 H 0.9920 0.3306 0.4833 0.016 Uiso 1 1 calc R
C18 C 1.07246(14) 0.21691(14) 0.38791(10) 0.0136(3) Uani 1 1 d .
C23 C 1.10166(16) 0.14559(15) 0.44562(11) 0.0176(3) Uani 1 1 d .
H23 H 1.0698 0.1538 0.5023 0.021 Uiso 1 1 calc R
C22 C 1.17728(16) 0.06226(16) 0.42057(12) 0.0201(3) Uani 1 1 d .
H22 H 1.1955 0.0128 0.4597 0.024 Uiso 1 1 calc R
C21 C 1.22606(16) 0.05127(16) 0.33857(12) 0.0198(3) Uani 1 1 d .
H21 H 1.2789 -0.0044 0.3220 0.024 Uiso 1 1 calc R
C20 C 1.19728(17) 0.12210(16) 0.28085(11) 0.0199(3) Uani 1 1 d .
H20 H 1.2304 0.1147 0.2246 0.024 Uiso 1 1 calc R
C19 C 1.12027(16) 0.20368(15) 0.30492(11) 0.0170(3) Uani 1 1 d .
H19 H 1.1000 0.2509 0.2646 0.020 Uiso 1 1 calc R
C24 C 0.58743(17) 0.56549(19) 0.30568(12) 0.0247(3) Uani 1 1 d .
H24A H 0.6165 0.5347 0.3578 0.030 Uiso 1 1 calc R
H24B H 0.5942 0.6613 0.3362 0.030 Uiso 1 1 calc R
C25 C 0.42976(17) 0.47129(18) 0.25374(12) 0.0229(3) Uani 1 1 d .
H25A H 0.4214 0.3751 0.2223 0.027 Uiso 1 1 calc R
H25B H 0.3728 0.4698 0.3015 0.027 Uiso 1 1 calc R
C26 C 0.36599(18) 0.51685(19) 0.17868(13) 0.0268(4) Uani 1 1 d .
H26A H 0.4176 0.5109 0.1279 0.032 Uiso 1 1 calc R
H26B H 0.3809 0.6154 0.2088 0.032 Uiso 1 1 calc R
C27 C 0.20470(19) 0.4277(2) 0.13299(14) 0.0337(4) Uani 1 1 d .
H27A H 0.1890 0.3296 0.1045 0.051 Uiso 1 1 calc R
H27B H 0.1699 0.4581 0.0831 0.051 Uiso 1 1 calc R
H27C H 0.1522 0.4384 0.1822 0.051 Uiso 1 1 calc R
C28 C 0.83136(17) 0.77420(16) 0.20529(12) 0.0212(3) Uani 1 1 d .
H28A H 0.8482 0.8488 0.2668 0.025 Uiso 1 1 calc R
H28B H 0.9257 0.7878 0.1911 0.025 Uiso 1 1 calc R
C29 C 0.73420(17) 0.78845(16) 0.12595(12) 0.0226(3) Uani 1 1 d .
H29A H 0.6435 0.7843 0.1433 0.027 Uiso 1 1 calc R
H29B H 0.7094 0.7085 0.0658 0.027 Uiso 1 1 calc R
C30 C 0.80341(19) 0.92390(18) 0.10819(13) 0.0267(4) Uani 1 1 d .
H30A H 0.8253 1.0039 0.1677 0.032 Uiso 1 1 calc R
H30B H 0.8956 0.9295 0.0928 0.032 Uiso 1 1 calc R
C31 C 0.7083(2) 0.9358(2) 0.02706(17) 0.0418(5) Uani 1 1 d .
H31A H 0.6859 0.8568 -0.0322 0.063 Uiso 1 1 calc R
H31B H 0.7590 1.0231 0.0179 0.063 Uiso 1 1 calc R
H31C H 0.6187 0.9349 0.0432 0.063 Uiso 1 1 calc R
C32 C 0.66210(17) 0.41654(16) 0.07904(11) 0.0198(3) Uani 1 1 d .
H32A H 0.5795 0.3353 0.0778 0.024 Uiso 1 1 calc R
H32B H 0.6275 0.4540 0.0328 0.024 Uiso 1 1 calc R
C33 C 0.77867(17) 0.36941(17) 0.04868(11) 0.0221(3) Uani 1 1 d .
H33A H 0.8607 0.4512 0.0499 0.026 Uiso 1 1 calc R
H33B H 0.8140 0.3338 0.0960 0.026 Uiso 1 1 calc R
C34 C 0.72712(19) 0.25649(17) -0.05089(12) 0.0255(3) Uani 1 1 d .
H34A H 0.6576 0.1689 -0.0492 0.031 Uiso 1 1 calc R
H34B H 0.6762 0.2849 -0.0965 0.031 Uiso 1 1 calc R
C35 C 0.8498(2) 0.2296(2) -0.08649(15) 0.0382(5) Uani 1 1 d .
H35A H 0.9152 0.3140 -0.0930 0.057 Uiso 1 1 calc R
H35B H 0.8108 0.1531 -0.1489 0.057 Uiso 1 1 calc R
H35C H 0.9025 0.2043 -0.0406 0.057 Uiso 1 1 calc R

loop_
_atom_site_aniso_label
_atom_site_aniso_U_11
_atom_site_aniso_U_22
_atom_site_aniso_U_33
_atom_site_aniso_U_23
_atom_site_aniso_U_13
_atom_site_aniso_U_12
Sn1 0.01317(6) 0.01578(6) 0.01473(6) 0.00626(4) 0.00267(4) 0.00689(4)
F1 0.0207(5) 0.0192(5) 0.0401(6) 0.0138(4) 0.0100(4) -0.0002(4)
C8 0.0149(6) 0.0154(6) 0.0139(6) 0.0052(5) 0.0045(5) 0.0079(5)
C7 0.0171(7) 0.0150(6) 0.0161(7) 0.0070(5) 0.0058(5) 0.0074(5)
C6 0.0136(6) 0.0153(6) 0.0146(6) 0.0048(5) 0.0058(5) 0.0064(5)
C1 0.0161(7) 0.0167(7) 0.0223(7) 0.0082(6) 0.0072(6) 0.0053(5)
C2 0.0126(6) 0.0205(7) 0.0247(8) 0.0058(6) 0.0046(6) 0.0030(5)
C3 0.0140(7) 0.0242(7) 0.0190(7) 0.0056(6) 0.0010(5) 0.0084(6)
C4 0.0167(7) 0.0185(7) 0.0164(7) 0.0060(5) 0.0044(5) 0.0092(6)
C5 0.0130(6) 0.0152(6) 0.0123(6) 0.0035(5) 0.0049(5) 0.0070(5)
C10 0.0147(6) 0.0132(6) 0.0135(6) 0.0046(5) 0.0056(5) 0.0071(5)
C9 0.0125(6) 0.0139(6) 0.0129(6) 0.0038(5) 0.0046(5) 0.0056(5)
C11 0.0140(6) 0.0137(6) 0.0155(7) 0.0043(5) 0.0060(5) 0.0056(5)
C16 0.0136(6) 0.0159(6) 0.0147(6) 0.0047(5) 0.0072(5) 0.0067(5)
C15 0.0193(7) 0.0173(7) 0.0211(7) 0.0096(6) 0.0103(6) 0.0083(6)
C14 0.0175(7) 0.0146(7) 0.0250(8) 0.0067(6) 0.0107(6) 0.0030(5)
C13 0.0128(6) 0.0197(7) 0.0235(8) 0.0051(6) 0.0043(6) 0.0040(5)
C12 0.0150(7) 0.0179(7) 0.0204(7) 0.0069(6) 0.0031(6) 0.0064(5)
C17 0.0142(6) 0.0140(6) 0.0145(6) 0.0063(5) 0.0055(5) 0.0066(5)
C18 0.0117(6) 0.0121(6) 0.0163(7) 0.0052(5) 0.0035(5) 0.0039(5)
C23 0.0172(7) 0.0200(7) 0.0184(7) 0.0096(6) 0.0058(6) 0.0079(6)
C22 0.0184(7) 0.0199(7) 0.0257(8) 0.0124(6) 0.0040(6) 0.0094(6)
C21 0.0163(7) 0.0165(7) 0.0281(8) 0.0070(6) 0.0061(6) 0.0093(6)
C20 0.0212(7) 0.0200(7) 0.0226(8) 0.0085(6) 0.0113(6) 0.0104(6)
C19 0.0187(7) 0.0168(7) 0.0196(7) 0.0090(6) 0.0074(6) 0.0090(5)
C24 0.0179(7) 0.0381(9) 0.0199(8) 0.0104(7) 0.0066(6) 0.0129(7)
C25 0.0193(7) 0.0300(8) 0.0246(8) 0.0145(7) 0.0088(6) 0.0109(6)
C26 0.0208(8) 0.0329(9) 0.0301(9) 0.0178(7) 0.0055(7) 0.0100(7)
C27 0.0218(8) 0.0448(11) 0.0343(10) 0.0184(8) 0.0021(7) 0.0119(8)
C28 0.0194(7) 0.0200(7) 0.0244(8) 0.0104(6) 0.0030(6) 0.0074(6)
C29 0.0219(7) 0.0195(7) 0.0264(8) 0.0123(6) 0.0020(6) 0.0068(6)
C30 0.0263(8) 0.0234(8) 0.0313(9) 0.0159(7) 0.0051(7) 0.0070(6)
C31 0.0434(11) 0.0385(11) 0.0477(12) 0.0306(10) 0.0031(9) 0.0126(9)
C32 0.0200(7) 0.0201(7) 0.0166(7) 0.0060(6) 0.0010(6) 0.0068(6)
C33 0.0226(8) 0.0206(7) 0.0184(7) 0.0035(6) 0.0033(6) 0.0071(6)
C34 0.0326(9) 0.0198(7) 0.0197(8) 0.0035(6) 0.0049(7) 0.0090(6)
C35 0.0428(11) 0.0295(9) 0.0343(10) 0.0009(8) 0.0189(9) 0.0107(8)

loop_
_atom_type_symbol
_atom_type_description
_atom_type_scat_dispersion_real
_atom_type_scat_dispersion_imag
_atom_type_scat_source
C C 0.0033 0.0016 'International Tables Vol C Tables 4.2.6.8 and 6.1.1.4'
H H 0.0000 0.0000 'International Tables Vol C Tables 4.2.6.8 and 6.1.1.4'
F F 0.0171 0.0103 'International Tables Vol C Tables 4.2.6.8 and 6.1.1.4'
Sn Sn -0.6537 1.4246 'International Tables Vol C Tables 4.2.6.8 and 6.1.1.4'

loop_
_geom_angle_atom_site_label_1
_geom_angle_atom_site_label_2
_geom_angle_atom_site_label_3
_geom_angle
C28 Sn1 C32 107.19(6)
C28 Sn1 C24 112.37(7)
C32 Sn1 C24 114.96(6)
C28 Sn1 C8 107.16(6)
C32 Sn1 C8 107.89(6)
C24 Sn1 C8 106.93(6)
C7 C8 C9 116.22(13)
C7 C8 Sn1 117.40(10)
C9 C8 Sn1 126.27(10)
C8 C7 C6 123.32(13)
C8 C7 H7 118.3
C6 C7 H7 118.3
C1 C6 C7 121.91(13)
C1 C6 C5 118.40(13)
C7 C6 C5 119.67(13)
C2 C1 C6 120.98(14)
C2 C1 H1 119.5
C6 C1 H1 119.5
C1 C2 C3 120.66(14)
C1 C2 H2 119.7
C3 C2 H2 119.7
C4 C3 C2 120.03(14)
C4 C3 H3 120.0
C2 C3 H3 120.0
C3 C4 C5 120.73(14)
C3 C4 H4 119.6
C5 C4 H4 119.6
C10 C5 C4 123.67(13)
C10 C5 C6 117.16(13)
C4 C5 C6 119.17(13)
C9 C10 C5 121.66(13)
C9 C10 C17 111.68(12)
C5 C10 C17 126.66(13)
C10 C9 C8 121.84(13)
C10 C9 C11 107.75(12)
C8 C9 C11 130.41(13)
C12 C11 C16 119.53(13)
C12 C11 C9 131.91(14)
C16 C11 C9 108.52(12)
C15 C16 C11 121.83(13)
C15 C16 C17 127.54(13)
C11 C16 C17 110.61(12)
C16 C15 C14 116.70(14)
C16 C15 H15 121.7
C14 C15 H15 121.7
F1 C14 C13 118.26(14)
F1 C14 C15 118.15(14)
C13 C14 C15 123.58(14)
C14 C13 C12 118.83(14)
C14 C13 H13 120.6
C12 C13 H13 120.6
C11 C12 C13 119.52(14)
C11 C12 H12 120.2
C13 C12 H12 120.2
C10 C17 C18 115.93(12)
C10 C17 C16 101.36(11)
C18 C17 C16 111.78(11)
C10 C17 H17 109.1
C18 C17 H17 109.1
C16 C17 H17 109.1
C23 C18 C19 118.98(13)
C23 C18 C17 120.44(13)
C19 C18 C17 120.54(13)
C18 C23 C22 120.37(14)
C18 C23 H23 119.8
C22 C23 H23 119.8
C21 C22 C23 120.21(14)
C21 C22 H22 119.9
C23 C22 H22 119.9
C20 C21 C22 119.65(14)
C20 C21 H21 120.2
C22 C21 H21 120.2
C21 C20 C19 120.27(14)
C21 C20 H20 119.9
C19 C20 H20 119.9
C20 C19 C18 120.51(14)
C20 C19 H19 119.7
C18 C19 H19 119.7
C25 C24 Sn1 117.47(11)
C25 C24 H24A 107.9
Sn1 C24 H24A 107.9
C25 C24 H24B 107.9
Sn1 C24 H24B 107.9
H24A C24 H24B 107.2
C26 C25 C24 113.53(14)
C26 C25 H25A 108.9
C24 C25 H25A 108.9
C26 C25 H25B 108.9
C24 C25 H25B 108.9
H25A C25 H25B 107.7
C25 C26 C27 112.63(14)
C25 C26 H26A 109.1
C27 C26 H26A 109.1
C25 C26 H26B 109.1
C27 C26 H26B 109.1
H26A C26 H26B 107.8
C26 C27 H27A 109.5
C26 C27 H27B 109.5
H27A C27 H27B 109.5
C26 C27 H27C 109.5
H27A C27 H27C 109.5
H27B C27 H27C 109.5
C29 C28 Sn1 113.33(10)
C29 C28 H28A 108.9
Sn1 C28 H28A 108.9
C29 C28 H28B 108.9
Sn1 C28 H28B 108.9
H28A C28 H28B 107.7
C28 C29 C30 113.25(13)
C28 C29 H29A 108.9
C30 C29 H29A 108.9
C28 C29 H29B 108.9
C30 C29 H29B 108.9
H29A C29 H29B 107.7
C31 C30 C29 113.13(14)
C31 C30 H30A 109.0
C29 C30 H30A 109.0
C31 C30 H30B 109.0
C29 C30 H30B 109.0
H30A C30 H30B 107.8
C30 C31 H31A 109.5
C30 C31 H31B 109.5
H31A C31 H31B 109.5
C30 C31 H31C 109.5
H31A C31 H31C 109.5
H31B C31 H31C 109.5
C33 C32 Sn1 111.43(10)
C33 C32 H32A 109.3
Sn1 C32 H32A 109.3
C33 C32 H32B 109.3
Sn1 C32 H32B 109.3
H32A C32 H32B 108.0
C34 C33 C32 113.65(13)
C34 C33 H33A 108.8
C32 C33 H33A 108.8
C34 C33 H33B 108.8
C32 C33 H33B 108.8
H33A C33 H33B 107.7
C35 C34 C33 112.61(15)
C35 C34 H34A 109.1
C33 C34 H34A 109.1
C35 C34 H34B 109.1
C33 C34 H34B 109.1
H34A C34 H34B 107.8
C34 C35 H35A 109.5
C34 C35 H35B 109.5
H35A C35 H35B 109.5
C34 C35 H35C 109.5
H35A C35 H35C 109.5
H35B C35 H35C 109.5

loop_
_geom_bond_atom_site_label_1
_geom_bond_atom_site_label_2
_geom_bond_distance
Sn1 C28 2.1596(16)
Sn1 C32 2.1618(15)
Sn1 C24 2.1674(16)
Sn1 C8 2.1707(14)
F1 C14 1.3648(16)
C8 C7 1.3845(19)
C8 C9 1.431(2)
C7 C6 1.424(2)
C7 H7 0.9500
C6 C1 1.4238(19)
C6 C5 1.425(2)
C1 C2 1.368(2)
C1 H1 0.9500
C2 C3 1.411(2)
C2 H2 0.9500
C3 C4 1.375(2)
C3 H3 0.9500
C4 C5 1.423(2)
C4 H4 0.9500
C5 C10 1.4179(19)
C10 C9 1.3926(19)
C10 C17 1.5168(19)
C9 C11 1.4803(19)
C11 C12 1.394(2)
C11 C16 1.402(2)
C16 C15 1.385(2)
C16 C17 1.5221(19)
C15 C14 1.386(2)
C15 H15 0.9500
C14 C13 1.379(2)
C13 C12 1.397(2)
C13 H13 0.9500
C12 H12 0.9500
C17 C18 1.5181(19)
C17 H17 1.0000
C18 C23 1.394(2)
C18 C19 1.396(2)
C23 C22 1.394(2)
C23 H23 0.9500
C22 C21 1.388(2)
C22 H22 0.9500
C21 C20 1.388(2)
C21 H21 0.9500
C20 C19 1.388(2)
C20 H20 0.9500
C19 H19 0.9500
C24 C25 1.526(2)
C24 H24A 0.9900
C24 H24B 0.9900
C25 C26 1.519(2)
C25 H25A 0.9900
C25 H25B 0.9900
C26 C27 1.533(2)
C26 H26A 0.9900
C26 H26B 0.9900
C27 H27A 0.9800
C27 H27B 0.9800
C27 H27C 0.9800
C28 C29 1.529(2)
C28 H28A 0.9900
C28 H28B 0.9900
C29 C30 1.529(2)
C29 H29A 0.9900
C29 H29B 0.9900
C30 C31 1.522(3)
C30 H30A 0.9900
C30 H30B 0.9900
C31 H31A 0.9800
C31 H31B 0.9800
C31 H31C 0.9800
C32 C33 1.530(2)
C32 H32A 0.9900
C32 H32B 0.9900
C33 C34 1.526(2)
C33 H33A 0.9900
C33 H33B 0.9900
C34 C35 1.518(3)
C34 H34A 0.9900
C34 H34B 0.9900
C35 H35A 0.9800
C35 H35B 0.9800
C35 H35C 0.9800

loop_
_geom_torsion_atom_site_label_1
_geom_torsion_atom_site_label_2
_geom_torsion_atom_site_label_3
_geom_torsion_atom_site_label_4
_geom_torsion
C28 Sn1 C8 C7 1.19(13)
C32 Sn1 C8 C7 116.33(11)
C24 Sn1 C8 C7 -119.50(12)
C28 Sn1 C8 C9 177.31(12)
C32 Sn1 C8 C9 -67.56(13)
C24 Sn1 C8 C9 56.62(13)
C9 C8 C7 C6 -1.3(2)
Sn1 C8 C7 C6 175.16(11)
C8 C7 C6 C1 179.48(14)
C8 C7 C6 C5 -1.8(2)
C7 C6 C1 C2 177.52(14)
C5 C6 C1 C2 -1.2(2)
C6 C1 C2 C3 -0.1(2)
C1 C2 C3 C4 0.9(2)
C2 C3 C4 C5 -0.5(2)
C3 C4 C5 C10 179.23(14)
C3 C4 C5 C6 -0.7(2)
C1 C6 C5 C10 -178.41(13)
C7 C6 C5 C10 2.9(2)
C1 C6 C5 C4 1.6(2)
C7 C6 C5 C4 -177.17(13)
C4 C5 C10 C9 179.28(14)
C6 C5 C10 C9 -0.8(2)
C4 C5 C10 C17 -0.1(2)
C6 C5 C10 C17 179.84(13)
C5 C10 C9 C8 -2.5(2)
C17 C10 C9 C8 176.95(12)
C5 C10 C9 C11 177.50(12)
C17 C10 C9 C11 -3.02(16)
C7 C8 C9 C10 3.5(2)
Sn1 C8 C9 C10 -172.63(11)
C7 C8 C9 C11 -176.51(14)
Sn1 C8 C9 C11 7.3(2)
C10 C9 C11 C12 -175.60(16)
C8 C9 C11 C12 4.4(3)
C10 C9 C11 C16 2.40(16)
C8 C9 C11 C16 -177.56(14)
C12 C11 C16 C15 -0.8(2)
C9 C11 C16 C15 -179.11(13)
C12 C11 C16 C17 177.41(13)
C9 C11 C16 C17 -0.88(16)
C11 C16 C15 C14 0.2(2)
C17 C16 C15 C14 -177.72(14)
C16 C15 C14 F1 -179.80(13)
C16 C15 C14 C13 0.7(2)
F1 C14 C13 C12 179.53(14)
C15 C14 C13 C12 -1.0(2)
C16 C11 C12 C13 0.5(2)
C9 C11 C12 C13 178.36(15)
C14 C13 C12 C11 0.3(2)
C9 C10 C17 C18 123.62(13)
C5 C10 C17 C18 -56.93(19)
C9 C10 C17 C16 2.39(15)
C5 C10 C17 C16 -178.16(13)
C15 C16 C17 C10 177.28(14)
C11 C16 C17 C10 -0.83(15)
C15 C16 C17 C18 53.19(19)
C11 C16 C17 C18 -124.92(13)
C10 C17 C18 C23 146.63(13)
C16 C17 C18 C23 -97.89(15)
C10 C17 C18 C19 -35.49(18)
C16 C17 C18 C19 79.99(16)
C19 C18 C23 C22 -0.1(2)
C17 C18 C23 C22 177.81(13)
C18 C23 C22 C21 1.0(2)
C23 C22 C21 C20 -1.0(2)
C22 C21 C20 C19 0.1(2)
C21 C20 C19 C18 0.8(2)
C23 C18 C19 C20 -0.8(2)
C17 C18 C19 C20 -178.70(13)
C28 Sn1 C24 C25 110.72(13)
C32 Sn1 C24 C25 -12.25(15)
C8 Sn1 C24 C25 -131.97(12)
Sn1 C24 C25 C26 -64.13(18)
C24 C25 C26 C27 -175.52(16)
C32 Sn1 C28 C29 45.53(13)
C24 Sn1 C28 C29 -81.70(13)
C8 Sn1 C28 C29 161.13(11)
Sn1 C28 C29 C30 -174.38(12)
C28 C29 C30 C31 178.22(17)
C28 Sn1 C32 C33 89.12(12)
C24 Sn1 C32 C33 -145.18(11)
C8 Sn1 C32 C33 -25.99(12)
Sn1 C32 C33 C34 179.38(11)
C32 C33 C34 C35 169.94(15)
